data_1512610
loop_
_publ_author_name
'Constantine A. Stewart'
'Diane A. Dickie'
'Richard A. Kemp'

_publ_section_title
;
 Investigation of metal cyclam complexes as potential catalysts for the
 production of dimethyl carbonate
;
_journal_name_full
;
Inorganica Chimica Acta
;
_journal_page_first 268
_journal_page_last 276
_journal_paper_doi 10.1016/j.ica.2012.03.025
_journal_volume 392
_journal_year 2012
_chemical_formula_sum 'C16 H29 N5'
_chemical_formula_weight 291.44
_space_group_IT_number 19
_symmetry_cell_setting orthorhombic
_symmetry_space_group_name_Hall 'P 2ac 2ab'
_symmetry_space_group_name_H-M 'P 21 21 21'
_atom_sites_solution_hydrogens geom
_atom_sites_solution_primary direct
_atom_sites_solution_secondary difmap
_cell_angle_alpha 90.00
_cell_angle_beta 90.00
_cell_angle_gamma 90.00
_cell_formula_units_Z 4
_cell_length_a 9.0432(15)
_cell_length_b 10.8298(19)
_cell_length_c 17.173(3)
_cell_measurement_reflns_used 9081
_cell_measurement_temperature 228(2)
_cell_measurement_theta_max 25.65
_cell_measurement_theta_min 2.37
_cell_volume 1681.9(5)
_computing_cell_refinement 'Bruker SMART'
_computing_data_collection 'Bruker SMART'
_computing_data_reduction 'Bruker SAINT'
_computing_molecular_graphics 'Bruker SHELXTL'
_computing_publication_material 'Bruker SHELXTL'
_computing_structure_refinement 'SHELXL-97 (Sheldrick, 2008)'
_computing_structure_solution 'SHELXS-97 (Sheldrick, 2008)'
_diffrn_ambient_temperature 228(2)
_diffrn_measured_fraction_theta_full 0.992
_diffrn_measured_fraction_theta_max 0.992
_diffrn_measurement_device_type 'CCD area detector'
_diffrn_measurement_method 'phi and omega scans'
_diffrn_radiation_monochromator graphite
_diffrn_radiation_source 'fine-focus sealed tube'
_diffrn_radiation_type MoK\a
_diffrn_radiation_wavelength 0.71073
_diffrn_reflns_av_R_equivalents 0.0504
_diffrn_reflns_av_sigmaI/netI 0.0248
_diffrn_reflns_limit_h_max 12
_diffrn_reflns_limit_h_min -12
_diffrn_reflns_limit_k_max 14
_diffrn_reflns_limit_k_min -14
_diffrn_reflns_limit_l_max 22
_diffrn_reflns_limit_l_min -22
_diffrn_reflns_number 34520
_diffrn_reflns_theta_full 28.46
_diffrn_reflns_theta_max 28.46
_diffrn_reflns_theta_min 2.55
_exptl_absorpt_coefficient_mu 0.071
_exptl_absorpt_correction_T_max 0.9886
_exptl_absorpt_correction_T_min 0.9663
_exptl_absorpt_correction_type multi-scan
_exptl_absorpt_process_details 'Bruker, SADABS'
_exptl_crystal_colour colourless
_exptl_crystal_density_diffrn 1.151
_exptl_crystal_density_method 'not measured'
_exptl_crystal_description rod
_exptl_crystal_F_000 640
_exptl_crystal_size_max 0.48
_exptl_crystal_size_mid 0.20
_exptl_crystal_size_min 0.16
_refine_diff_density_max 0.433
_refine_diff_density_min -0.347
_refine_diff_density_rms 0.040
_refine_ls_abs_structure_details 'Flack H D (1983), Acta Cryst. A39, 876-881'
_refine_ls_abs_structure_Flack 0(10)
_refine_ls_extinction_method none
_refine_ls_goodness_of_fit_ref 1.081
_refine_ls_hydrogen_treatment constr
_refine_ls_matrix_type full
_refine_ls_number_parameters 190
_refine_ls_number_reflns 2397
_refine_ls_number_restraints 0
_refine_ls_restrained_S_all 1.081
_refine_ls_R_factor_all 0.0683
_refine_ls_R_factor_gt 0.0519
_refine_ls_shift/su_max 0.000
_refine_ls_shift/su_mean 0.000
_refine_ls_structure_factor_coef Fsqd
_refine_ls_weighting_details 'calc w=1/[\s^2^(Fo^2^)+(0.0871P)^2^+0.2617P] where P=(Fo^2^+2Fc^2^)/3'
_refine_ls_weighting_scheme calc
_refine_ls_wR_factor_gt 0.1466
_refine_ls_wR_factor_ref 0.1564
_reflns_number_gt 1867
_reflns_number_total 2397
_reflns_threshold_expression >2sigma(I)
_cod_data_source_file ICA-2012-392-268-276-1.cif
_cod_data_source_block rkdd26_0m
_cod_depositor_comments
;
The following automatic conversions were performed:

'_symmetry_cell_setting' value 'Orthorhombic' changed to
'orthorhombic' according to the built-in table from CIF Core
dictionary named 'cif_core.dic' version 2.4.1 from 2010-06-29.

Automatic conversion script
Id: cif_fix_values 1891 2012-01-12 08:04:46Z andrius 

The following automatic conversions were performed:

data name '_iucr_refine_instruction_details' was replaced with
'_iucr_refine_instructions_details' as specified in the replacement
file 'data/replacement-values/replacement_tags.lst'.

Automatic conversion script
Id: cif_correct_tags 9268 2022-04-12 08:56:07Z antanas 
;
_cod_original_sg_symbol_H-M P2(1)2(1)2(1)
_cod_database_code 1512610

loop_
_symmetry_equiv_pos_as_xyz
'x, y, z'
'-x+1/2, -y, z+1/2'
'-x, y+1/2, -z+1/2'
'x+1/2, -y+1/2, -z'

loop_
_atom_site_label
_atom_site_type_symbol
_atom_site_fract_x
_atom_site_fract_y
_atom_site_fract_z
_atom_site_U_iso_or_equiv
_atom_site_adp_type
_atom_site_occupancy
_atom_site_symmetry_multiplicity
_atom_site_calc_flag
_atom_site_refinement_flags
N1 N 0.6404(2) 0.86860(19) 0.16901(12) 0.0347(5) Uani 1 1 d .
N2 N 0.9647(2) 0.9477(2) 0.18068(13) 0.0398(5) Uani 1 1 d .
H2A H 0.9036 0.9325 0.2186 0.048 Uiso 1 1 calc R
N3 N 1.0442(2) 0.6865(2) 0.20006(13) 0.0400(5) Uani 1 1 d .
H3A H 0.9640 0.6628 0.2237 0.048 Uiso 1 1 calc R
N4 N 0.7562(3) 0.6204(2) 0.12467(13) 0.0424(5) Uani 1 1 d .
H4A H 0.7744 0.6209 0.1744 0.051 Uiso 1 1 calc R
N5 N 0.4629(3) 0.8130(2) 0.43354(14) 0.0516(6) Uani 1 1 d .
C1 C 0.6512(3) 0.9564(3) 0.10380(16) 0.0437(6) Uani 1 1 d .
H1A H 0.5537 0.9939 0.0959 0.052 Uiso 1 1 calc R
H1B H 0.6755 0.9100 0.0565 0.052 Uiso 1 1 calc R
C2 C 0.7639(3) 1.0594(3) 0.11313(19) 0.0474(7) Uani 1 1 d .
H2B H 0.7494 1.1191 0.0709 0.057 Uiso 1 1 calc R
H2C H 0.7440 1.1024 0.1623 0.057 Uiso 1 1 calc R
C3 C 0.9246(3) 1.0190(3) 0.11284(18) 0.0509(7) Uani 1 1 d .
H3B H 0.9432 0.9694 0.0661 0.061 Uiso 1 1 calc R
H3C H 0.9878 1.0924 0.1101 0.061 Uiso 1 1 calc R
C4 C 1.1171(3) 0.9036(3) 0.17964(19) 0.0469(7) Uani 1 1 d .
H4B H 1.1822 0.9684 0.1999 0.056 Uiso 1 1 calc R
H4C H 1.1464 0.8865 0.1258 0.056 Uiso 1 1 calc R
C5 C 1.1365(3) 0.7883(2) 0.22766(17) 0.0435(6) Uani 1 1 d .
H5B H 1.2405 0.7630 0.2260 0.052 Uiso 1 1 calc R
H5C H 1.1113 0.8065 0.2820 0.052 Uiso 1 1 calc R
C6 C 1.0995(4) 0.6283(3) 0.12886(17) 0.0496(7) Uani 1 1 d .
H6A H 1.1993 0.5963 0.1382 0.059 Uiso 1 1 calc R
H6B H 1.1058 0.6904 0.0875 0.059 Uiso 1 1 calc R
C7 C 0.9993(4) 0.5228(3) 0.10228(19) 0.0507(7) Uani 1 1 d .
H7A H 1.0526 0.4733 0.0636 0.061 Uiso 1 1 calc R
H7B H 0.9786 0.4694 0.1471 0.061 Uiso 1 1 calc R
C8 C 0.8536(4) 0.5642(3) 0.06724(17) 0.0537(8) Uani 1 1 d .
H8A H 0.8732 0.6238 0.0256 0.064 Uiso 1 1 calc R
H8B H 0.8038 0.4927 0.0440 0.064 Uiso 1 1 calc R
C9 C 0.6252(4) 0.6755(3) 0.08994(18) 0.0504(7) Uani 1 1 d .
H9A H 0.5562 0.6101 0.0746 0.060 Uiso 1 1 calc R
H9B H 0.6535 0.7212 0.0430 0.060 Uiso 1 1 calc R
C10 C 0.5499(3) 0.7616(3) 0.14608(18) 0.0442(7) Uani 1 1 d .
H10A H 0.4582 0.7916 0.1223 0.053 Uiso 1 1 calc R
H10B H 0.5231 0.7153 0.1930 0.053 Uiso 1 1 calc R
C11 C 0.5761(3) 0.9301(3) 0.23661(16) 0.0446(6) Uani 1 1 d .
H11A H 0.4726 0.9497 0.2250 0.053 Uiso 1 1 calc R
H11B H 0.6281 1.0084 0.2448 0.053 Uiso 1 1 calc R
C12 C 0.5813(3) 0.8572(2) 0.31102(15) 0.0374(6) Uani 1 1 d .
C13 C 0.4652(3) 0.8653(3) 0.36304(16) 0.0439(6) Uani 1 1 d .
H13A H 0.3816 0.9109 0.3478 0.053 Uiso 1 1 calc R
C14 C 0.5813(4) 0.7486(3) 0.45327(17) 0.0497(7) Uani 1 1 d .
H14A H 0.5828 0.7121 0.5029 0.060 Uiso 1 1 calc R
C15 C 0.7017(4) 0.7315(3) 0.40625(19) 0.0564(8) Uani 1 1 d .
H15A H 0.7823 0.6835 0.4230 0.068 Uiso 1 1 calc R
C16 C 0.7021(3) 0.7864(3) 0.33343(19) 0.0530(8) Uani 1 1 d .
H16A H 0.7829 0.7759 0.2997 0.064 Uiso 1 1 calc R

loop_
_atom_site_aniso_label
_atom_site_aniso_U_11
_atom_site_aniso_U_22
_atom_site_aniso_U_33
_atom_site_aniso_U_23
_atom_site_aniso_U_13
_atom_site_aniso_U_12
N1 0.0371(10) 0.0362(10) 0.0309(10) 0.0023(9) -0.0027(9) -0.0020(10)
N2 0.0377(11) 0.0441(11) 0.0376(12) 0.0050(10) 0.0048(9) -0.0017(10)
N3 0.0375(11) 0.0423(11) 0.0403(12) 0.0015(10) 0.0032(10) -0.0001(10)
N4 0.0519(13) 0.0465(12) 0.0289(10) -0.0020(10) -0.0019(10) -0.0018(11)
N5 0.0620(16) 0.0529(13) 0.0399(13) -0.0012(12) 0.0083(12) -0.0010(13)
C1 0.0478(15) 0.0455(14) 0.0376(15) 0.0077(12) -0.0074(12) 0.0000(12)
C2 0.0510(16) 0.0396(13) 0.0515(17) 0.0133(13) -0.0004(14) -0.0004(13)
C3 0.0513(16) 0.0527(16) 0.0487(17) 0.0154(14) 0.0043(14) -0.0064(15)
C4 0.0357(13) 0.0457(14) 0.0593(18) 0.0014(14) 0.0007(13) -0.0018(12)
C5 0.0389(13) 0.0459(14) 0.0459(15) -0.0017(13) -0.0023(13) 0.0020(12)
C6 0.0567(17) 0.0479(15) 0.0441(16) 0.0007(14) 0.0111(14) 0.0007(14)
C7 0.0666(19) 0.0395(14) 0.0459(16) -0.0069(13) 0.0106(15) 0.0059(13)
C8 0.071(2) 0.0490(15) 0.0410(16) -0.0093(14) 0.0018(15) -0.0020(16)
C9 0.0606(18) 0.0452(14) 0.0454(16) 0.0001(13) -0.0131(15) -0.0070(14)
C10 0.0370(13) 0.0510(15) 0.0447(15) 0.0039(13) -0.0079(12) -0.0068(13)
C11 0.0477(15) 0.0439(13) 0.0420(15) 0.0036(12) 0.0000(13) 0.0104(14)
C12 0.0395(13) 0.0371(12) 0.0357(13) -0.0012(11) -0.0002(11) -0.0009(11)
C13 0.0426(14) 0.0451(14) 0.0441(15) -0.0062(13) 0.0023(12) 0.0018(13)
C14 0.071(2) 0.0406(13) 0.0372(15) 0.0011(12) 0.0009(15) -0.0071(15)
C15 0.0617(19) 0.0599(18) 0.0476(17) 0.0099(16) -0.0040(16) 0.0107(16)
C16 0.0423(15) 0.0683(19) 0.0485(17) 0.0125(16) 0.0063(13) 0.0126(14)

loop_
_atom_type_symbol
_atom_type_description
_atom_type_scat_dispersion_real
_atom_type_scat_dispersion_imag
_atom_type_scat_source
C C 0.0033 0.0000 'International Tables Vol C Tables 4.2.6.8 and 6.1.1.4'
H H 0.0000 0.0000 'International Tables Vol C Tables 4.2.6.8 and 6.1.1.4'
N N 0.0061 0.0000 'International Tables Vol C Tables 4.2.6.8 and 6.1.1.4'

loop_
_geom_angle_atom_site_label_1
_geom_angle_atom_site_label_2
_geom_angle_atom_site_label_3
_geom_angle
C11 N1 C10 110.5(2)
C11 N1 C1 109.7(2)
C10 N1 C1 110.0(2)
C3 N2 C4 113.7(2)
C5 N3 C6 113.6(2)
C9 N4 C8 112.7(2)
C14 N5 C13 116.3(3)
N1 C1 C2 116.0(2)
C3 C2 C1 115.5(2)
N2 C3 C2 113.1(2)
N2 C4 C5 112.0(2)
N3 C5 C4 112.4(2)
N3 C6 C7 111.7(2)
C8 C7 C6 114.4(2)
N4 C8 C7 112.3(2)
N4 C9 C10 111.1(2)
N1 C10 C9 114.1(2)
N1 C11 C12 115.1(2)
C13 C12 C16 117.0(3)
C13 C12 C11 119.5(2)
C16 C12 C11 123.4(2)
N5 C13 C12 124.8(3)
N5 C14 C15 124.4(3)
C14 C15 C16 118.5(3)
C15 C16 C12 119.0(3)

loop_
_geom_bond_atom_site_label_1
_geom_bond_atom_site_label_2
_geom_bond_distance
N1 C11 1.459(3)
N1 C10 1.472(3)
N1 C1 1.473(3)
N2 C3 1.444(4)
N2 C4 1.459(4)
N3 C5 1.461(3)
N3 C6 1.464(3)
N4 C9 1.455(4)
N4 C8 1.456(4)
N5 C14 1.322(4)
N5 C13 1.337(4)
C1 C2 1.520(4)
C2 C3 1.518(4)
C4 C5 1.507(4)
C6 C7 1.528(4)
C7 C8 1.516(5)
C9 C10 1.505(4)
C11 C12 1.502(4)
C12 C13 1.381(4)
C12 C16 1.389(4)
C14 C15 1.368(4)
C15 C16 1.385(4)

loop_
_geom_hbond_atom_site_label_D
_geom_hbond_atom_site_label_H
_geom_hbond_atom_site_label_A
_geom_hbond_distance_DH
_geom_hbond_distance_HA
_geom_hbond_distance_DA
_geom_hbond_angle_DHA
N2 H2A N1 0.87 2.62 3.062(3) 112.5
N3 H3A N4 0.87 2.58 2.995(3) 110.7
N4 H4A N3 0.87 2.58 2.995(3) 110.4

loop_
_geom_torsion_atom_site_label_1
_geom_torsion_atom_site_label_2
_geom_torsion_atom_site_label_3
_geom_torsion_atom_site_label_4
_geom_torsion
C11 N1 C1 C2 69.3(3)
C10 N1 C1 C2 -169.0(2)
N1 C1 C2 C3 67.6(4)
C4 N2 C3 C2 177.5(2)
C1 C2 C3 N2 -68.3(4)
C3 N2 C4 C5 -154.0(2)
C6 N3 C5 C4 75.4(3)
N2 C4 C5 N3 59.8(3)
C5 N3 C6 C7 -179.9(2)
N3 C6 C7 C8 73.2(3)
C9 N4 C8 C7 172.0(2)
C6 C7 C8 N4 -68.2(3)
C8 N4 C9 C10 -164.3(3)
C11 N1 C10 C9 -166.1(2)
C1 N1 C10 C9 72.6(3)
N4 C9 C10 N1 63.0(3)
C10 N1 C11 C12 68.1(3)
C1 N1 C11 C12 -170.5(2)
N1 C11 C12 C13 -144.0(3)
N1 C11 C12 C16 40.1(4)
C14 N5 C13 C12 -0.5(4)
C16 C12 C13 N5 1.9(4)
C11 C12 C13 N5 -174.3(3)
C13 N5 C14 C15 -1.0(4)
N5 C14 C15 C16 1.1(5)
C14 C15 C16 C12 0.4(5)
C13 C12 C16 C15 -1.8(4)
C11 C12 C16 C15 174.3(3)
